data_1525343
loop_
_publ_author_name
'Staeudel, L.'
'Seifert, H.J.'

_publ_section_title
;
 Zur Existenz einer Verbindung Cs3 Co I5 und ihrer Kristallstruktur (1)
;
_journal_name_full 'Journal of Solid State Chemistry'
_journal_page_first 397
_journal_page_last 399
_journal_volume 26
_journal_year 1978
_chemical_formula_sum 'Co Cs3 I5'
_chemical_name_systematic 'Cs3 Co I5'
_space_group_IT_number 62
_symmetry_space_group_name_Hall '-P 2ac 2n'
_symmetry_space_group_name_H-M 'P n m a'
_cell_angle_alpha 90
_cell_angle_beta 90
_cell_angle_gamma 90
_cell_formula_units_Z 4
_cell_length_a 9.966
_cell_length_b 11.624
_cell_length_c 14.698
_cell_volume 1702.687
_citation_journal_id_ASTM JSSCBI
_cod_data_source_file Staeudel_JSSCBI_1978_533.cif
_cod_data_source_block Co1Cs3I5
_cod_original_formula_sum 'Co1 Cs3 I5'
_cod_database_code 1525343

loop_
_symmetry_equiv_pos_as_xyz
x,y,z
-x+1/2,-y,z+1/2
x+1/2,-y+1/2,-z+1/2
-x,y+1/2,-z
-x,-y,-z
x-1/2,y,-z-1/2
-x-1/2,y-1/2,z-1/2
x,-y-1/2,z

loop_
_atom_site_label
_atom_site_type_symbol
_atom_site_fract_x
_atom_site_fract_y
_atom_site_fract_z
_atom_site_occupancy
_atom_site_U_iso_or_equiv
I3 I-1 0.1676 0.25 0.7365 1 0.0
Co1 Co+2 0.3112 0.25 0.3939 1 0.0
I2 I-1 0.033 0.25 0.0118 1 0.0
I4 I-1 0.19 0.0606 0.4364 1 0.0
Cs2 Cs+1 0.4113 0.25 0.9538 1 0.0
I1 I-1 0.3603 0.25 0.2199 1 0.0
Cs1 Cs+1 0.4175 0.0159 0.6726 1 0.0
